data_4112812
loop_
_publ_author_name
'Akira Sekiguchi'
'Shigeyoshi Inoue'
'Masaaki Ichinohe'
'Yoriko Arai'

_publ_section_title
;
 Isolable Anion Radical of Blue Disilene (tBu2MeSi)2SiSi(SiMetBu2)2 Formed
 upon One-Electron Reduction: Synthesis and Characterization
;
_journal_name_full 'Journal of the American Chemical Society'
_journal_page_first 9626
_journal_page_last 9629
_journal_paper_doi 10.1021/ja040079y
_journal_volume 126
_journal_year 2004
_chemical_formula_sum 'C36 H84 Si6'
_chemical_formula_weight 685.57
_chemical_name_systematic
;
  Tetrakis[di-tert-butyl(methyl)silyl] disilene
;
_space_group_IT_number 14
_symmetry_cell_setting monoclinic
_symmetry_space_group_name_Hall '-P 2ybc'
_symmetry_space_group_name_H-M 'P 1 21/c 1'
_atom_sites_solution_hydrogens geom
_atom_sites_solution_primary direct
_atom_sites_solution_secondary difmap
_audit_creation_method SHELXL-97
_cell_angle_alpha 90.00
_cell_angle_beta 94.783(5)
_cell_angle_gamma 90.00
_cell_formula_units_Z 4
_cell_length_a 21.702(1)
_cell_length_b 11.470(1)
_cell_length_c 18.3010(9)
_cell_measurement_reflns_used all
_cell_measurement_temperature 150
_cell_measurement_theta_max 27.89
_cell_measurement_theta_min 2.10
_cell_volume 4539.7(5)
_computing_cell_refinement Scalepack
_computing_data_collection 'MacScience Xpress'
_computing_data_reduction Denzo
_computing_molecular_graphics ORTEP
_computing_publication_material CIFTAB
_computing_structure_refinement 'SHELXL-97 (Sheldrick, 1997)'
_computing_structure_solution SIR92
_diffrn_ambient_temperature 295
_diffrn_measured_fraction_theta_full 0.953
_diffrn_measured_fraction_theta_max 0.953
_diffrn_measurement_device 'MacScience DIP2030 Image plate'
_diffrn_orient_matrix_type X=UH
_diffrn_orient_matrix_UB_11 0.00247
_diffrn_orient_matrix_UB_12 0.05013
_diffrn_orient_matrix_UB_13 0.02198
_diffrn_orient_matrix_UB_21 -0.00106
_diffrn_orient_matrix_UB_22 -0.03493
_diffrn_orient_matrix_UB_23 0.07980
_diffrn_orient_matrix_UB_31 0.04622
_diffrn_orient_matrix_UB_32 0.00143
_diffrn_orient_matrix_UB_33 0.00124
_diffrn_radiation_monochromator graphite
_diffrn_radiation_source 'rotating anode'
_diffrn_radiation_type MoK\a
_diffrn_radiation_wavelength 0.71070
_diffrn_reflns_av_R_equivalents 0.0000
_diffrn_reflns_av_sigmaI/netI 0.1177
_diffrn_reflns_limit_h_max 28
_diffrn_reflns_limit_h_min 0
_diffrn_reflns_limit_k_max 15
_diffrn_reflns_limit_k_min 0
_diffrn_reflns_limit_l_max 23
_diffrn_reflns_limit_l_min -23
_diffrn_reflns_number 10848
_diffrn_reflns_theta_full 27.89
_diffrn_reflns_theta_max 27.89
_diffrn_reflns_theta_min 2.10
_exptl_absorpt_coefficient_mu 0.205
_exptl_crystal_colour Blue
_exptl_crystal_density_diffrn 1.003
_exptl_crystal_description Plate
_exptl_crystal_F_000 1536
_exptl_crystal_size_max 0.6
_exptl_crystal_size_mid 0.5
_exptl_crystal_size_min 0.1
_refine_diff_density_max 1.400
_refine_diff_density_min -0.596
_refine_diff_density_rms 0.098
_refine_ls_extinction_coef 0.0046(7)
_refine_ls_extinction_expression Fc^*^=kFc[1+0.001xFc^2^\l^3^/sin(2\q)]^-1/4^
_refine_ls_extinction_method SHELXL
_refine_ls_goodness_of_fit_ref 1.020
_refine_ls_hydrogen_treatment mixed
_refine_ls_matrix_type full
_refine_ls_number_parameters 380
_refine_ls_number_reflns 10337
_refine_ls_number_restraints 0
_refine_ls_restrained_S_all 1.020
_refine_ls_R_factor_all 0.1673
_refine_ls_R_factor_gt 0.0877
_refine_ls_shift/su_max 0.021
_refine_ls_shift/su_mean 0.004
_refine_ls_structure_factor_coef Fsqd
_refine_ls_weighting_details 'calc w=1/[\s^2^(Fo^2^)+(0.1069P)^2^+11.1422P] where P=(Fo^2^+2Fc^2^)/3'
_refine_ls_weighting_scheme calc
_refine_ls_wR_factor_gt 0.2077
_refine_ls_wR_factor_ref 0.2560
_reflns_number_gt 5694
_reflns_number_total 10337
_reflns_threshold_expression >2sigma(I)
_cod_data_source_file ja040079y_s1_1.cif
_cod_data_source_block shelxl
_cod_original_cell_volume 4539.7(7)
_cod_original_sg_symbol_H-M 'P 21/c'
_cod_database_code 4112812

loop_
_symmetry_equiv_pos_as_xyz
'x, y, z'
'-x, y+1/2, -z+1/2'
'-x, -y, -z'
'x, -y-1/2, z-1/2'

loop_
_atom_site_label
_atom_site_type_symbol
_atom_site_fract_x
_atom_site_fract_y
_atom_site_fract_z
_atom_site_U_iso_or_equiv
_atom_site_adp_type
_atom_site_occupancy
_atom_site_symmetry_multiplicity
_atom_site_calc_flag
_atom_site_refinement_flags
Si1 Si 0.79877(6) 0.05979(12) 0.35203(7) 0.0246(3) Uani 1 1 d .
Si2 Si 0.70215(6) 0.01856(12) 0.38174(7) 0.0252(3) Uani 1 1 d .
Si3 Si 0.84578(6) 0.25081(12) 0.36072(7) 0.0259(3) Uani 1 1 d .
Si4 Si 0.86189(6) -0.10391(13) 0.32111(8) 0.0285(3) Uani 1 1 d .
Si5 Si 0.60933(6) 0.10039(13) 0.32035(8) 0.0303(3) Uani 1 1 d .
Si6 Si 0.69150(7) -0.13494(13) 0.47081(8) 0.0318(3) Uani 1 1 d .
C1 C 0.9314(2) 0.2190(6) 0.3663(3) 0.0427(14) Uani 1 1 d .
H1A H 0.9418 0.1878 0.3202 0.050 Uiso 1 1 d R
H1B H 0.9416 0.1631 0.4045 0.050 Uiso 1 1 d R
H1C H 0.9543 0.2896 0.3767 0.050 Uiso 1 1 d R
C2 C 0.8319(2) 0.3613(5) 0.2822(3) 0.0305(11) Uani 1 1 d .
C3 C 0.8339(3) 0.3009(5) 0.2075(3) 0.0374(12) Uani 1 1 d .
H3A H 0.8725 0.2604 0.2058 0.050 Uiso 1 1 d R
H3B H 0.8300 0.3584 0.1693 0.050 Uiso 1 1 d R
H3C H 0.8004 0.2463 0.2006 0.050 Uiso 1 1 d R
C4 C 0.8839(3) 0.4541(5) 0.2862(3) 0.0423(13) Uani 1 1 d .
H4A H 0.9234 0.4166 0.2855 0.050 Uiso 1 1 d R
H4B H 0.8829 0.4986 0.3305 0.050 Uiso 1 1 d R
H4C H 0.8774 0.5050 0.2446 0.050 Uiso 1 1 d R
C5 C 0.7695(3) 0.4257(6) 0.2835(3) 0.0444(14) Uani 1 1 d .
H5A H 0.7365 0.3698 0.2815 0.050 Uiso 1 1 d R
H5B H 0.7639 0.4768 0.2420 0.050 Uiso 1 1 d R
H5C H 0.7693 0.4704 0.3278 0.050 Uiso 1 1 d R
C6 C 0.8295(3) 0.3132(5) 0.4554(3) 0.0357(12) Uani 1 1 d .
C7 C 0.8592(3) 0.4332(6) 0.4682(3) 0.0511(16) Uani 1 1 d .
H7A H 0.8414 0.4869 0.4321 0.050 Uiso 1 1 d R
H7B H 0.9029 0.4273 0.4639 0.050 Uiso 1 1 d R
H7C H 0.8521 0.4607 0.5163 0.050 Uiso 1 1 d R
C8 C 0.7607(3) 0.3234(5) 0.4663(3) 0.0432(14) Uani 1 1 d .
H8A H 0.7421 0.3754 0.4297 0.050 Uiso 1 1 d R
H8B H 0.7553 0.3539 0.5142 0.050 Uiso 1 1 d R
H8C H 0.7414 0.2482 0.4610 0.050 Uiso 1 1 d R
C9 C 0.8591(3) 0.2296(7) 0.5144(3) 0.0567(18) Uani 1 1 d .
H9A H 0.9025 0.2222 0.5085 0.050 Uiso 1 1 d R
H9B H 0.8398 0.1545 0.5091 0.050 Uiso 1 1 d R
H9C H 0.8536 0.2602 0.5623 0.050 Uiso 1 1 d R
C10 C 0.8094(2) -0.2337(5) 0.3214(3) 0.0395(13) Uani 1 1 d .
H10A H 0.7993 -0.2484 0.3706 0.050 Uiso 1 1 d R
H10B H 0.8298 -0.3007 0.3032 0.050 Uiso 1 1 d R
H10C H 0.7722 -0.2183 0.2908 0.050 Uiso 1 1 d R
C11 C 0.9362(2) -0.1402(5) 0.3846(3) 0.0344(12) Uani 1 1 d .
C12 C 0.9303(2) -0.0977(6) 0.4627(3) 0.0449(15) Uani 1 1 d .
H12A H 0.9244 -0.0147 0.4621 0.050 Uiso 1 1 d R
H12B H 0.9670 -0.1166 0.4934 0.050 Uiso 1 1 d R
H12C H 0.8952 -0.1347 0.4816 0.050 Uiso 1 1 d R
C13 C 0.9954(2) -0.0852(6) 0.3580(4) 0.0495(16) Uani 1 1 d .
H13A H 0.9904 -0.0020 0.3564 0.050 Uiso 1 1 d R
H13B H 1.0015 -0.1136 0.3098 0.050 Uiso 1 1 d R
H13C H 1.0306 -0.1049 0.3910 0.050 Uiso 1 1 d R
C14 C 0.9465(3) -0.2708(6) 0.3868(4) 0.0584(18) Uani 1 1 d .
H14A H 0.9105 -0.3076 0.4035 0.050 Uiso 1 1 d R
H14B H 0.9819 -0.2895 0.4196 0.050 Uiso 1 1 d R
H14C H 0.9529 -0.2983 0.3385 0.050 Uiso 1 1 d R
C15 C 0.8764(2) -0.0899(5) 0.2178(3) 0.0351(12) Uani 1 1 d .
C16 C 0.9174(3) 0.0129(6) 0.2008(3) 0.0484(15) Uani 1 1 d .
H16A H 0.9571 0.0045 0.2276 0.050 Uiso 1 1 d R
H16B H 0.8983 0.0837 0.2154 0.050 Uiso 1 1 d R
H16C H 0.9225 0.0157 0.1492 0.050 Uiso 1 1 d R
C17 C 0.9059(3) -0.2019(6) 0.1911(4) 0.0566(18) Uani 1 1 d .
H17A H 0.9452 -0.2148 0.2180 0.050 Uiso 1 1 d R
H17B H 0.9116 -0.1954 0.1398 0.050 Uiso 1 1 d R
H17C H 0.8789 -0.2662 0.1988 0.050 Uiso 1 1 d R
C18 C 0.8135(3) -0.0720(6) 0.1738(3) 0.0485(15) Uani 1 1 d .
H18A H 0.7947 -0.0016 0.1897 0.050 Uiso 1 1 d R
H18B H 0.7870 -0.1370 0.1816 0.050 Uiso 1 1 d R
H18C H 0.8196 -0.0661 0.1226 0.050 Uiso 1 1 d R
C19 C 0.5479(2) -0.0085(5) 0.3365(3) 0.0409(13) Uani 1 1 d .
H19A H 0.5405 -0.0085 0.3875 0.050 Uiso 1 1 d R
H19B H 0.5617 -0.0843 0.3229 0.050 Uiso 1 1 d R
H19C H 0.5103 0.0106 0.3076 0.050 Uiso 1 1 d R
C20 C 0.5773(2) 0.2489(5) 0.3524(3) 0.0368(12) Uani 1 1 d .
C21 C 0.6082(3) 0.3535(6) 0.3197(4) 0.0557(17) Uani 1 1 d .
H21A H 0.6519 0.3522 0.3333 0.050 Uiso 1 1 d R
H21B H 0.5909 0.4246 0.3367 0.050 Uiso 1 1 d R
H21C H 0.6010 0.3491 0.2673 0.050 Uiso 1 1 d R
C22 C 0.5858(3) 0.2597(6) 0.4361(4) 0.0529(16) Uani 1 1 d .
H22A H 0.6290 0.2564 0.4524 0.050 Uiso 1 1 d R
H22B H 0.5646 0.1962 0.4572 0.050 Uiso 1 1 d R
H22C H 0.5688 0.3322 0.4512 0.050 Uiso 1 1 d R
C23 C 0.5074(3) 0.2573(6) 0.3302(4) 0.0570(18) Uani 1 1 d .
H23A H 0.5009 0.2518 0.2778 0.050 Uiso 1 1 d R
H23B H 0.4910 0.3299 0.3462 0.050 Uiso 1 1 d R
H23C H 0.4868 0.1938 0.3521 0.050 Uiso 1 1 d R
C24 C 0.6199(2) 0.0912(5) 0.2164(3) 0.0383(13) Uani 1 1 d .
C25 C 0.6736(3) 0.1658(6) 0.1941(3) 0.0473(15) Uani 1 1 d .
H25A H 0.7108 0.1424 0.2224 0.050 Uiso 1 1 d R
H25B H 0.6654 0.2465 0.2034 0.050 Uiso 1 1 d R
H25C H 0.6786 0.1551 0.1429 0.050 Uiso 1 1 d R
C26 C 0.6336(3) -0.0356(6) 0.1977(3) 0.0492(16) Uani 1 1 d .
H26A H 0.6710 -0.0594 0.2255 0.050 Uiso 1 1 d R
H26B H 0.6386 -0.0431 0.1463 0.050 Uiso 1 1 d R
H26C H 0.6000 -0.0841 0.2103 0.050 Uiso 1 1 d R
C27 C 0.5606(3) 0.1277(7) 0.1706(4) 0.0610(19) Uani 1 1 d .
H27A H 0.5513 0.2075 0.1812 0.050 Uiso 1 1 d R
H27B H 0.5272 0.0787 0.1832 0.050 Uiso 1 1 d R
H27C H 0.5658 0.1197 0.1193 0.050 Uiso 1 1 d R
C28 C 0.7736(3) -0.1752(6) 0.5069(3) 0.0467(15) Uani 1 1 d .
H28A H 0.7958 -0.1058 0.5222 0.050 Uiso 1 1 d R
H28B H 0.7939 -0.2123 0.4684 0.050 Uiso 1 1 d R
H28C H 0.7727 -0.2275 0.5477 0.050 Uiso 1 1 d R
C29 C 0.6601(3) -0.0631(5) 0.5555(3) 0.0404(13) Uani 1 1 d .
C30 C 0.5931(3) -0.0174(6) 0.5421(4) 0.0515(16) Uani 1 1 d .
H30A H 0.5915 0.0364 0.5018 0.050 Uiso 1 1 d R
H30B H 0.5804 0.0214 0.5848 0.050 Uiso 1 1 d R
H30C H 0.5659 -0.0818 0.5299 0.050 Uiso 1 1 d R
C31 C 0.7000(3) 0.0419(6) 0.5771(3) 0.0488(15) Uani 1 1 d .
H31A H 0.6974 0.0967 0.5373 0.050 Uiso 1 1 d R
H31B H 0.7421 0.0174 0.5873 0.050 Uiso 1 1 d R
H31C H 0.6858 0.0781 0.6199 0.050 Uiso 1 1 d R
C32 C 0.6641(3) -0.1487(6) 0.6204(3) 0.0502(16) Uani 1 1 d .
H32A H 0.6389 -0.2157 0.6078 0.050 Uiso 1 1 d R
H32B H 0.6500 -0.1119 0.6631 0.050 Uiso 1 1 d R
H32C H 0.7063 -0.1726 0.6305 0.050 Uiso 1 1 d R
C33 C 0.6478(2) -0.2764(5) 0.4395(3) 0.0339(11) Uani 1 1 d .
C34 C 0.6814(3) -0.3814(6) 0.4775(4) 0.0553(17) Uani 1 1 d .
H34A H 0.6814 -0.3712 0.5296 0.050 Uiso 1 1 d R
H34B H 0.7232 -0.3858 0.4644 0.050 Uiso 1 1 d R
H34C H 0.6600 -0.4521 0.4632 0.050 Uiso 1 1 d R
C35 C 0.5804(3) -0.2806(6) 0.4577(4) 0.0487(15) Uani 1 1 d .
H35A H 0.5783 -0.2690 0.5094 0.050 Uiso 1 1 d R
H35B H 0.5627 -0.3548 0.4438 0.050 Uiso 1 1 d R
H35C H 0.5578 -0.2198 0.4312 0.050 Uiso 1 1 d R
C36 C 0.6484(3) -0.2973(5) 0.3565(3) 0.0438(14) Uani 1 1 d .
H36A H 0.6903 -0.2959 0.3434 0.050 Uiso 1 1 d R
H36B H 0.6253 -0.2364 0.3308 0.050 Uiso 1 1 d R
H36C H 0.6301 -0.3714 0.3434 0.050 Uiso 1 1 d R

loop_
_atom_site_aniso_label
_atom_site_aniso_U_11
_atom_site_aniso_U_22
_atom_site_aniso_U_33
_atom_site_aniso_U_23
_atom_site_aniso_U_13
_atom_site_aniso_U_12
Si1 0.0232(6) 0.0191(7) 0.0319(7) -0.0001(5) 0.0033(5) -0.0003(5)
Si2 0.0247(6) 0.0194(7) 0.0316(7) 0.0022(5) 0.0038(5) -0.0003(5)
Si3 0.0278(7) 0.0223(7) 0.0277(6) 0.0000(5) 0.0023(5) -0.0028(5)
Si4 0.0250(7) 0.0224(7) 0.0382(7) -0.0014(6) 0.0028(5) 0.0024(5)
Si5 0.0219(6) 0.0266(8) 0.0420(8) 0.0007(6) 0.0001(5) -0.0002(6)
Si6 0.0336(8) 0.0263(8) 0.0359(7) 0.0014(6) 0.0050(5) -0.0044(6)
C1 0.030(3) 0.044(4) 0.054(3) -0.001(3) -0.001(2) -0.003(2)
C2 0.034(3) 0.029(3) 0.030(2) -0.002(2) 0.0075(19) -0.002(2)
C3 0.047(3) 0.031(3) 0.035(3) -0.001(2) 0.008(2) 0.001(2)
C4 0.047(3) 0.031(3) 0.050(3) 0.004(3) 0.012(3) -0.006(3)
C5 0.039(3) 0.051(4) 0.043(3) 0.003(3) 0.002(2) 0.014(3)
C6 0.048(3) 0.031(3) 0.028(2) -0.001(2) 0.000(2) -0.007(2)
C7 0.065(4) 0.044(4) 0.045(3) -0.019(3) 0.010(3) -0.019(3)
C8 0.053(4) 0.038(3) 0.041(3) -0.005(3) 0.021(3) -0.003(3)
C9 0.064(4) 0.072(5) 0.033(3) 0.006(3) -0.002(3) -0.004(4)
C10 0.034(3) 0.032(3) 0.051(3) -0.006(3) 0.000(2) 0.002(2)
C11 0.023(2) 0.031(3) 0.048(3) 0.003(2) -0.004(2) 0.003(2)
C12 0.026(3) 0.063(4) 0.043(3) 0.010(3) -0.007(2) -0.002(3)
C13 0.024(3) 0.058(4) 0.067(4) 0.010(3) 0.004(2) 0.007(3)
C14 0.044(4) 0.041(4) 0.086(5) 0.006(3) -0.014(3) 0.009(3)
C15 0.033(3) 0.037(3) 0.036(3) -0.007(2) 0.005(2) 0.004(2)
C16 0.046(3) 0.053(4) 0.047(3) 0.009(3) 0.008(3) 0.000(3)
C17 0.055(4) 0.058(5) 0.059(4) -0.014(3) 0.016(3) 0.008(3)
C18 0.049(4) 0.058(4) 0.038(3) -0.009(3) 0.000(2) 0.003(3)
C19 0.029(3) 0.036(3) 0.057(3) -0.007(3) 0.003(2) -0.001(2)
C20 0.023(2) 0.029(3) 0.058(3) 0.002(3) 0.002(2) 0.007(2)
C21 0.047(4) 0.033(4) 0.089(5) 0.008(3) 0.020(3) 0.000(3)
C22 0.050(4) 0.043(4) 0.067(4) -0.007(3) 0.012(3) 0.017(3)
C23 0.030(3) 0.049(4) 0.092(5) -0.002(4) 0.003(3) 0.012(3)
C24 0.034(3) 0.040(3) 0.039(3) 0.000(2) -0.009(2) -0.003(2)
C25 0.048(3) 0.054(4) 0.040(3) 0.006(3) 0.003(2) -0.001(3)
C26 0.039(3) 0.061(5) 0.047(3) -0.019(3) -0.003(2) -0.014(3)
C27 0.041(4) 0.080(6) 0.058(4) 0.004(4) -0.015(3) 0.003(4)
C28 0.034(3) 0.055(4) 0.051(3) 0.012(3) 0.000(2) -0.002(3)
C29 0.047(3) 0.039(3) 0.036(3) -0.003(2) 0.005(2) -0.009(3)
C30 0.051(4) 0.050(4) 0.056(4) -0.009(3) 0.019(3) 0.008(3)
C31 0.053(4) 0.053(4) 0.041(3) -0.010(3) 0.004(3) -0.009(3)
C32 0.060(4) 0.059(4) 0.033(3) 0.007(3) 0.008(2) 0.000(3)
C33 0.034(3) 0.023(3) 0.045(3) 0.000(2) 0.008(2) -0.003(2)
C34 0.054(4) 0.035(4) 0.076(5) 0.010(3) -0.001(3) -0.001(3)
C35 0.037(3) 0.047(4) 0.064(4) -0.003(3) 0.013(3) -0.014(3)
C36 0.048(3) 0.031(3) 0.053(3) -0.007(3) 0.010(3) -0.013(3)

loop_
_atom_type_symbol
_atom_type_description
_atom_type_scat_dispersion_real
_atom_type_scat_dispersion_imag
_atom_type_scat_source
C C 0.0033 0.0016 'International Tables Vol C Tables 4.2.6.8 and 6.1.1.4'
H H 0.0000 0.0000 'International Tables Vol C Tables 4.2.6.8 and 6.1.1.4'
Si Si 0.0817 0.0704 'International Tables Vol C Tables 4.2.6.8 and 6.1.1.4'

loop_
_geom_angle_atom_site_label_1
_geom_angle_atom_site_label_2
_geom_angle_atom_site_label_3
_geom_angle
Si2 Si1 Si3 124.68(8)
Si2 Si1 Si4 116.66(8)
Si3 Si1 Si4 118.36(7)
Si1 Si2 Si5 124.18(7)
Si1 Si2 Si6 117.15(7)
Si5 Si2 Si6 118.23(7)
C1 Si3 C2 105.1(2)
C1 Si3 C6 106.0(3)
C2 Si3 C6 113.4(2)
C1 Si3 Si1 103.7(2)
C2 Si3 Si1 120.69(17)
C6 Si3 Si1 106.68(17)
C10 Si4 C11 107.5(2)
C10 Si4 C15 102.5(3)
C11 Si4 C15 113.8(2)
C10 Si4 Si1 105.05(18)
C11 Si4 Si1 118.82(18)
C15 Si4 Si1 107.64(18)
C19 Si5 C20 105.0(2)
C19 Si5 C24 105.3(3)
C20 Si5 C24 114.7(3)
C19 Si5 Si2 104.2(2)
C20 Si5 Si2 120.34(17)
C24 Si5 Si2 105.89(17)
C28 Si6 C29 102.0(3)
C28 Si6 C33 108.6(3)
C29 Si6 C33 113.4(2)
C28 Si6 Si2 105.7(2)
C29 Si6 Si2 106.9(2)
C33 Si6 Si2 118.71(17)
Si3 C1 H1A 109.1
Si3 C1 H1B 109.5
H1A C1 H1B 109.5
Si3 C1 H1C 109.8
H1A C1 H1C 109.4
H1B C1 H1C 109.5
C3 C2 C5 108.5(4)
C3 C2 C4 106.1(4)
C5 C2 C4 107.9(5)
C3 C2 Si3 110.7(4)
C5 C2 Si3 112.8(3)
C4 C2 Si3 110.5(4)
C2 C3 H3A 109.6
C2 C3 H3B 109.3
H3A C3 H3B 109.4
C2 C3 H3C 109.5
H3A C3 H3C 109.5
H3B C3 H3C 109.4
C2 C4 H4A 109.9
C2 C4 H4B 109.7
H4A C4 H4B 109.4
C2 C4 H4C 108.8
H4A C4 H4C 109.5
H4B C4 H4C 109.5
C2 C5 H5A 109.4
C2 C5 H5B 109.5
H5A C5 H5B 109.5
C2 C5 H5C 109.5
H5A C5 H5C 109.5
H5B C5 H5C 109.5
C8 C6 C7 108.4(5)
C8 C6 C9 108.1(5)
C7 C6 C9 107.9(5)
C8 C6 Si3 113.5(4)
C7 C6 Si3 111.3(4)
C9 C6 Si3 107.5(4)
C6 C7 H7A 109.3
C6 C7 H7B 109.3
H7A C7 H7B 109.4
C6 C7 H7C 109.8
H7A C7 H7C 109.5
H7B C7 H7C 109.5
C6 C8 H8A 108.4
C6 C8 H8B 110.0
H8A C8 H8B 109.5
C6 C8 H8C 110.0
H8A C8 H8C 109.5
H8B C8 H8C 109.5
C6 C9 H9A 109.3
C6 C9 H9B 109.6
H9A C9 H9B 109.5
C6 C9 H9C 109.6
H9A C9 H9C 109.4
H9B C9 H9C 109.5
Si4 C10 H10A 109.2
Si4 C10 H10B 109.7
H10A C10 H10B 109.4
Si4 C10 H10C 109.5
H10A C10 H10C 109.5
H10B C10 H10C 109.5
C14 C11 C12 108.4(5)
C14 C11 C13 106.7(5)
C12 C11 C13 107.6(5)
C14 C11 Si4 109.8(4)
C12 C11 Si4 111.0(4)
C13 C11 Si4 113.0(4)
C11 C12 H12A 109.2
C11 C12 H12B 110.2
H12A C12 H12B 109.5
C11 C12 H12C 109.1
H12A C12 H12C 109.4
H12B C12 H12C 109.5
C11 C13 H13A 108.7
C11 C13 H13B 109.5
H13A C13 H13B 109.5
C11 C13 H13C 110.1
H13A C13 H13C 109.6
H13B C13 H13C 109.6
C11 C14 H14A 108.7
C11 C14 H14B 110.2
H14A C14 H14B 109.5
C11 C14 H14C 109.5
H14A C14 H14C 109.4
H14B C14 H14C 109.5
C17 C15 C16 108.5(5)
C17 C15 C18 108.7(5)
C16 C15 C18 107.3(5)
C17 C15 Si4 110.2(4)
C16 C15 Si4 113.9(4)
C18 C15 Si4 108.1(4)
C15 C16 H16A 109.4
C15 C16 H16B 108.9
H16A C16 H16B 109.4
C15 C16 H16C 110.1
H16A C16 H16C 109.5
H16B C16 H16C 109.5
C15 C17 H17A 110.0
C15 C17 H17B 109.7
H17A C17 H17B 109.4
C15 C17 H17C 108.7
H17A C17 H17C 109.5
H17B C17 H17C 109.5
C15 C18 H18A 109.5
C15 C18 H18B 109.6
H18A C18 H18B 109.5
C15 C18 H18C 109.4
H18A C18 H18C 109.5
H18B C18 H18C 109.5
Si5 C19 H19A 109.5
Si5 C19 H19B 108.8
H19A C19 H19B 109.5
Si5 C19 H19C 110.2
H19A C19 H19C 109.4
H19B C19 H19C 109.5
C21 C20 C22 108.0(5)
C21 C20 C23 107.7(5)
C22 C20 C23 107.1(5)
C21 C20 Si5 113.0(4)
C22 C20 Si5 110.8(4)
C23 C20 Si5 110.1(4)
C20 C21 H21A 110.1
C20 C21 H21B 110.2
H21A C21 H21B 109.5
C20 C21 H21C 108.1
H21A C21 H21C 109.5
H21B C21 H21C 109.4
C20 C22 H22A 109.9
C20 C22 H22B 108.6
H22A C22 H22B 109.5
C20 C22 H22C 109.9
H22A C22 H22C 109.5
H22B C22 H22C 109.5
C20 C23 H23A 108.6
C20 C23 H23B 110.8
H23A C23 H23B 109.5
C20 C23 H23C 109.0
H23A C23 H23C 109.4
H23B C23 H23C 109.5
C25 C24 C26 107.8(5)
C25 C24 C27 109.0(5)
C26 C24 C27 107.9(5)
C25 C24 Si5 112.7(4)
C26 C24 Si5 108.2(4)
C27 C24 Si5 111.1(4)
C24 C25 H25A 109.0
C24 C25 H25B 109.6
H25A C25 H25B 109.5
C24 C25 H25C 109.8
H25A C25 H25C 109.4
H25B C25 H25C 109.5
C24 C26 H26A 108.9
C24 C26 H26B 110.1
H26A C26 H26B 109.5
C24 C26 H26C 109.4
H26A C26 H26C 109.5
H26B C26 H26C 109.5
C24 C27 H27A 109.3
C24 C27 H27B 109.0
H27A C27 H27B 109.5
C24 C27 H27C 110.3
H27A C27 H27C 109.4
H27B C27 H27C 109.4
Si6 C28 H28A 109.4
Si6 C28 H28B 109.0
H28A C28 H28B 109.4
Si6 C28 H28C 110.0
H28A C28 H28C 109.5
H28B C28 H28C 109.5
C31 C29 C32 108.2(5)
C31 C29 C30 106.3(5)
C32 C29 C30 109.3(5)
C31 C29 Si6 108.4(4)
C32 C29 Si6 110.3(4)
C30 C29 Si6 114.1(4)
C29 C30 H30A 108.2
C29 C30 H30B 111.0
H30A C30 H30B 109.5
C29 C30 H30C 109.1
H30A C30 H30C 109.5
H30B C30 H30C 109.5
C29 C31 H31A 109.1
C29 C31 H31B 109.4
H31A C31 H31B 109.5
C29 C31 H31C 109.9
H31A C31 H31C 109.5
H31B C31 H31C 109.5
C29 C32 H32A 109.3
C29 C32 H32B 110.3
H32A C32 H32B 109.5
C29 C32 H32C 108.8
H32A C32 H32C 109.5
H32B C32 H32C 109.4
C35 C33 C36 107.3(5)
C35 C33 C34 107.6(5)
C36 C33 C34 106.3(5)
C35 C33 Si6 114.6(4)
C36 C33 Si6 112.1(4)
C34 C33 Si6 108.5(4)
C33 C34 H34A 108.2
C33 C34 H34B# 110.5
H34A C34 H34B 109.4
C33 C34 H34C 109.7
H34A C34 H34C 109.5
H34B C34 H34C 109.5
C33 C35 H35A 109.6
C33 C35 H35B 109.9
H35A C35 H35B 109.5
C33 C35 H35C 109.0
H35A C35 H35C 109.4
H35B C35 H35C 109.5
C33 C36 H36A 109.3
C33 C36 H36B 108.9
H36A C36 H36B 109.4
C33 C36 H36C 110.3
H36A C36 H36C 109.5
H36B C36 H36C 109.5

loop_
_geom_bond_atom_site_label_1
_geom_bond_atom_site_label_2
_geom_bond_distance
Si1 Si2 2.2598(18)
Si1 Si3 2.416(2)
Si1 Si4 2.4188(19)
Si2 Si5 2.4132(19)
Si2 Si6 2.423(2)
Si3 C1 1.887(5)
Si3 C2 1.920(5)
Si3 C6 1.935(5)
Si4 C10 1.875(6)
Si4 C11 1.953(5)
Si4 C15 1.949(5)
Si5 C19 1.869(6)
Si5 C20 1.948(6)
Si5 C24 1.938(6)
Si6 C28 1.906(6)
Si6 C29 1.929(6)
Si6 C33 1.942(5)
C1 H1A 0.9605
C1 H1B 0.9607
C1 H1C 0.9608
C2 C3 1.537(7)
C2 C5 1.544(7)
C2 C4 1.548(7)
C3 H3A 0.9606
C3 H3B 0.9597
C3 H3C 0.9599
C4 H4A 0.9601
C4 H4B 0.9598
C4 H4C 0.9604
C5 H5A 0.9597
C5 H5B 0.9590
C5 H5C 0.9596
C6 C8 1.527(8)
C6 C7 1.529(8)
C6 C9 1.542(8)
C7 H7A 0.9605
C7 H7B 0.9605
C7 H7C 0.9596
C8 H8A 0.9603
C8 H8B 0.9601
C8 H8C 0.9602
C9 H9A 0.9607
C9 H9B 0.9592
C9 H9C 0.9609
C10 H10A 0.9592
C10 H10B 0.9603
C10 H10C 0.9598
C11 C14 1.514(8)
C11 C12 1.526(8)
C11 C13 1.545(7)
C12 H12A 0.9605
C12 H12B 0.9604
C12 H12C 0.9612
C13 H13A 0.9606
C13 H13B 0.9598
C13 H13C 0.9604
C14 H14A 0.9601
C14 H14B 0.9590
C14 H14C 0.9595
C15 C17 1.534(8)
C15 C16 1.524(8)
C15 C18 1.539(8)
C16 H16A 0.9600
C16 H16B 0.9598
C16 H16C 0.9605
C17 H17A 0.9600
C17 H17B 0.9600
C17 H17C 0.9596
C18 H18A 0.9607
C18 H18B 0.9595
C18 H18C 0.9596
C19 H19A 0.9602
C19 H19B 0.9592
C19 H19C 0.9600
C20 C21 1.522(8)
C20 C22 1.533(8)
C20 C23 1.539(7)
C21 H21A 0.9603
C21 H21B 0.9604
C21 H21C 0.9600
C22 H22A 0.9606
C22 H22B 0.9596
C22 H22C 0.9597
C23 H23A 0.9597
C23 H23B 0.9608
C23 H23C 0.9596
C24 C25 1.528(8)
C24 C26 1.530(9)
C24 C27 1.535(7)
C25 H25A 0.9604
C25 H25B 0.9605
C25 H25C 0.9601
C26 H26A 0.9609
C26 H26B 0.9597
C26 H26C 0.9604
C27 H27A 0.9606
C27 H27B 0.9604
C27 H27C 0.9593
C28 H28A 0.9600
C28 H28B 0.9609
C28 H28C 0.9593
C29 C31 1.517(8)
C29 C32 1.538(8)
C29 C30 1.546(8)
C30 H30A 0.9600
C30 H30B 0.9595
C30 H30C 0.9602
C31 H31A 0.9602
C31 H31B 0.9592
C31 H31C 0.9598
C32 H32A 0.9601
C32 H32B 0.9604
C32 H32C 0.9591
C33 C35 1.528(7)
C33 C36 1.540(7)
C33 C34 1.544(8)
C34 H34A 0.9606
C34 H34B 0.9587
C34 H34C 0.9600
C35 H35A 0.9603
C35 H35B 0.9593
C35 H35C 0.9604
C36 H36A 0.9597
C36 H36B 0.9598
C36 H36C 0.9601
